data_7105126
loop_
_publ_author_name
'Nicolaou, K C'
'Dong, Lin'
'Deng, Lujiang'
'Talbot, Adam C'
'Chen, David Y-K'

_publ_section_title
;
 Synthesis of functionalized maoecrystal V core structures.
;
_journal_issue 1
_journal_name_full 'Chemical communications (Cambridge, England)'
_journal_page_first 70
_journal_page_last 72
_journal_paper_doi 10.1039/b917045f
_journal_volume 46
_journal_year 2009
_chemical_formula_moiety 'C16 H18 O4'
_chemical_formula_sum 'C16 H18 O4'
_chemical_formula_weight 274.30
_chemical_name_systematic
;
?
;
_space_group_IT_number 2
_symmetry_cell_setting triclinic
_symmetry_space_group_name_Hall '-P 1'
_symmetry_space_group_name_H-M 'P -1'
_atom_sites_solution_hydrogens geom
_atom_sites_solution_primary direct
_atom_sites_solution_secondary difmap
_audit_creation_method SHELXL-97
_cell_angle_alpha 102.25(3)
_cell_angle_beta 98.41(3)
_cell_angle_gamma 104.21(3)
_cell_formula_units_Z 2
_cell_length_a 6.7342(13)
_cell_length_b 8.6721(17)
_cell_length_c 11.458(2)
_cell_measurement_reflns_used 2498
_cell_measurement_temperature 110(2)
_cell_measurement_theta_max 30.9188
_cell_measurement_theta_min 1.8600
_cell_volume 619.8(2)
_computing_cell_refinement 'CrystalClear (Rigaku Inc., 2007)'
_computing_data_collection 'CrystalClear (Rigaku Inc., 2007)'
_computing_data_reduction 'CrystalClear (Rigaku Inc., 2007)'
_computing_structure_refinement 'SHELXL-97 (Sheldrick, 1997)'
_computing_structure_solution 'SHELXS-97 (Sheldrick, 1990)'
_diffrn_ambient_temperature 110(2)
_diffrn_measured_fraction_theta_full 0.973
_diffrn_measured_fraction_theta_max 0.973
_diffrn_measurement_device_type 'CCD area deterctor'
_diffrn_measurement_method '\w scans'
_diffrn_radiation_monochromator graphite
_diffrn_radiation_source 'fine-focus sealed tube'
_diffrn_radiation_type MoK\a
_diffrn_radiation_wavelength 0.71073
_diffrn_reflns_av_R_equivalents 0.0147
_diffrn_reflns_av_sigmaI/netI 0.0125
_diffrn_reflns_limit_h_max 6
_diffrn_reflns_limit_h_min -8
_diffrn_reflns_limit_k_max 11
_diffrn_reflns_limit_k_min -11
_diffrn_reflns_limit_l_max 15
_diffrn_reflns_limit_l_min -15
_diffrn_reflns_number 8536
_diffrn_reflns_theta_full 28.28
_diffrn_reflns_theta_max 28.28
_diffrn_reflns_theta_min 1.86
_exptl_absorpt_coefficient_mu 0.105
_exptl_absorpt_correction_T_max 0.9750
_exptl_absorpt_correction_T_min 0.9640
_exptl_absorpt_correction_type multi-scan
_exptl_absorpt_process_details 'Blessing, R.H. (1995) Acta Cryst A51, 33-38'
_exptl_crystal_colour colorless
_exptl_crystal_density_diffrn 1.470
_exptl_crystal_density_method 'not measured'
_exptl_crystal_description block
_exptl_crystal_F_000 292
_exptl_crystal_size_max 0.35
_exptl_crystal_size_mid 0.29
_exptl_crystal_size_min 0.24
_refine_diff_density_max 0.365
_refine_diff_density_min -0.213
_refine_diff_density_rms 0.049
_refine_ls_extinction_method none
_refine_ls_goodness_of_fit_ref 1.066
_refine_ls_hydrogen_treatment constr
_refine_ls_matrix_type full
_refine_ls_number_parameters 181
_refine_ls_number_reflns 2987
_refine_ls_number_restraints 0
_refine_ls_restrained_S_all 1.066
_refine_ls_R_factor_all 0.0388
_refine_ls_R_factor_gt 0.0378
_refine_ls_shift/su_max 0.001
_refine_ls_shift/su_mean 0.000
_refine_ls_structure_factor_coef Fsqd
_refine_ls_weighting_details 'calc w=1/[\s^2^(Fo^2^)+(0.0500P)^2^+0.2868P] where P=(Fo^2^+2Fc^2^)/3'
_refine_ls_weighting_scheme calc
_refine_ls_wR_factor_gt 0.0960
_refine_ls_wR_factor_ref 0.0997
_reflns_number_gt 2919
_reflns_number_total 2987
_reflns_threshold_expression >2sigma(I)
_cod_data_source_file b917045f.txt
_cod_data_source_block 15
_cod_database_code 7105126

loop_
_symmetry_equiv_pos_as_xyz
'x, y, z'
'-x, -y, -z'

loop_
_atom_site_label
_atom_site_type_symbol
_atom_site_fract_x
_atom_site_fract_y
_atom_site_fract_z
_atom_site_U_iso_or_equiv
_atom_site_adp_type
_atom_site_occupancy
_atom_site_symmetry_multiplicity
_atom_site_calc_flag
_atom_site_refinement_flags
_atom_site_disorder_assembly
_atom_site_disorder_group
O3 O 0.94309(11) 0.33020(9) 0.83046(7) 0.01362(16) Uani 1 1 d . . .
O2 O 1.16269(13) 0.46527(11) 0.62179(8) 0.02097(19) Uani 1 1 d . . .
O1 O 0.35923(13) 0.15064(10) 0.50115(7) 0.02170(19) Uani 1 1 d . . .
O4 O 0.67824(15) 0.77408(11) 0.98475(8) 0.0257(2) Uani 1 1 d . . .
C1 C 0.99954(16) 0.41154(12) 0.65099(9) 0.0136(2) Uani 1 1 d . . .
C2 C 0.68818(16) 0.57724(12) 0.65842(9) 0.0135(2) Uani 1 1 d . . .
H2A H 0.5444 0.5886 0.6489 0.016 Uiso 1 1 calc R . .
H2B H 0.7145 0.5373 0.5762 0.016 Uiso 1 1 calc R . .
C3 C 1.06851(16) 0.63094(12) 0.86137(9) 0.0142(2) Uani 1 1 d . . .
H3A H 1.2001 0.6738 0.8349 0.017 Uiso 1 1 calc R . .
H3B H 1.1047 0.6187 0.9452 0.017 Uiso 1 1 calc R . .
C4 C 0.62444(16) 0.50722(12) 0.84920(9) 0.0140(2) Uani 1 1 d . . .
H4A H 0.4722 0.4927 0.8260 0.017 Uiso 1 1 calc R . .
H4B H 0.6471 0.4400 0.9070 0.017 Uiso 1 1 calc R . .
C5 C 0.71064(15) 0.45319(12) 0.73531(9) 0.01120(19) Uani 1 1 d . . .
C6 C 0.62841(17) 0.11822(13) 0.84096(9) 0.0155(2) Uani 1 1 d . . .
H6A H 0.6064 0.2070 0.9034 0.019 Uiso 1 1 calc R . .
H6B H 0.7009 0.0530 0.8836 0.019 Uiso 1 1 calc R . .
C7 C 0.43066(16) 0.17345(12) 0.60924(10) 0.0145(2) Uani 1 1 d . . .
C8 C 0.65784(16) 0.26659(12) 0.66453(9) 0.0125(2) Uani 1 1 d . . .
C9 C 0.76288(16) 0.19307(12) 0.76073(9) 0.0142(2) Uani 1 1 d . . .
H9 H 0.8173 0.1055 0.7161 0.017 Uiso 1 1 calc R . .
C10 C 0.80637(16) 0.27670(12) 0.57368(9) 0.0148(2) Uani 1 1 d . . .
H10A H 0.8388 0.1710 0.5469 0.018 Uiso 1 1 calc R . .
H10B H 0.7460 0.3080 0.5012 0.018 Uiso 1 1 calc R . .
C11 C 0.93279(16) 0.75079(12) 0.85915(9) 0.0146(2) Uani 1 1 d . . .
H11 H 1.0144 0.8651 0.9072 0.018 Uiso 1 1 calc R . .
C12 C 0.30307(17) 0.10569(13) 0.69464(10) 0.0174(2) Uani 1 1 d . . .
H12A H 0.1645 0.0332 0.6472 0.021 Uiso 1 1 calc R . .
H12B H 0.2802 0.1975 0.7539 0.021 Uiso 1 1 calc R . .
C13 C 0.94323(15) 0.46641(12) 0.77535(9) 0.01146(19) Uani 1 1 d . . .
C14 C 0.74059(17) 0.68863(13) 0.90865(10) 0.0156(2) Uani 1 1 d . . .
C15 C 0.41695(17) 0.00737(13) 0.76392(10) 0.0173(2) Uani 1 1 d . . .
H15A H 0.3295 -0.0391 0.8175 0.021 Uiso 1 1 calc R . .
H15B H 0.4385 -0.0852 0.7047 0.021 Uiso 1 1 calc R . .
C16 C 0.84961(17) 0.74621(13) 0.72500(10) 0.0158(2) Uani 1 1 d . . .
H16A H 0.9679 0.7648 0.6826 0.019 Uiso 1 1 calc R . .
H16B H 0.7824 0.8354 0.7227 0.019 Uiso 1 1 calc R . .

loop_
_atom_site_aniso_label
_atom_site_aniso_U_11
_atom_site_aniso_U_22
_atom_site_aniso_U_33
_atom_site_aniso_U_23
_atom_site_aniso_U_13
_atom_site_aniso_U_12
O3 0.0137(3) 0.0118(3) 0.0145(3) 0.0048(3) 0.0002(3) 0.0023(3)
O2 0.0159(4) 0.0268(4) 0.0202(4) 0.0059(3) 0.0078(3) 0.0038(3)
O1 0.0207(4) 0.0226(4) 0.0171(4) 0.0057(3) -0.0028(3) 0.0012(3)
O4 0.0311(5) 0.0208(4) 0.0249(4) -0.0010(3) 0.0131(4) 0.0087(3)
C1 0.0138(5) 0.0146(4) 0.0138(4) 0.0042(4) 0.0036(4) 0.0055(4)
C2 0.0139(5) 0.0129(4) 0.0134(4) 0.0047(4) 0.0012(4) 0.0033(4)
C3 0.0136(5) 0.0128(4) 0.0141(5) 0.0020(4) 0.0012(4) 0.0023(4)
C4 0.0149(5) 0.0138(4) 0.0140(4) 0.0032(4) 0.0056(4) 0.0043(4)
C5 0.0114(4) 0.0106(4) 0.0110(4) 0.0022(3) 0.0026(3) 0.0024(3)
C6 0.0173(5) 0.0140(5) 0.0145(5) 0.0052(4) 0.0033(4) 0.0019(4)
C7 0.0151(5) 0.0105(4) 0.0164(5) 0.0023(3) 0.0015(4) 0.0030(3)
C8 0.0134(5) 0.0121(4) 0.0116(4) 0.0030(3) 0.0028(4) 0.0029(3)
C9 0.0143(5) 0.0121(4) 0.0146(5) 0.0035(4) 0.0016(4) 0.0019(4)
C10 0.0161(5) 0.0143(5) 0.0125(4) 0.0008(3) 0.0043(4) 0.0032(4)
C11 0.0160(5) 0.0114(4) 0.0147(5) 0.0016(3) 0.0026(4) 0.0027(4)
C12 0.0142(5) 0.0170(5) 0.0183(5) 0.0031(4) 0.0036(4) 0.0010(4)
C13 0.0118(4) 0.0112(4) 0.0117(4) 0.0037(3) 0.0027(3) 0.0033(3)
C14 0.0185(5) 0.0149(5) 0.0140(5) 0.0029(4) 0.0037(4) 0.0063(4)
C15 0.0185(5) 0.0136(5) 0.0177(5) 0.0041(4) 0.0045(4) 0.0001(4)
C16 0.0177(5) 0.0123(4) 0.0167(5) 0.0049(4) 0.0023(4) 0.0026(4)

loop_
_atom_type_symbol
_atom_type_description
_atom_type_scat_dispersion_real
_atom_type_scat_dispersion_imag
_atom_type_scat_source
C C 0.0033 0.0016 'International Tables Vol C Tables 4.2.6.8 and 6.1.1.4'
H H 0.0000 0.0000 'International Tables Vol C Tables 4.2.6.8 and 6.1.1.4'
O O 0.0106 0.0060 'International Tables Vol C Tables 4.2.6.8 and 6.1.1.4'

loop_
_geom_angle_atom_site_label_1
_geom_angle_atom_site_label_2
_geom_angle_atom_site_label_3
_geom_angle
_geom_angle_site_symmetry_1
_geom_angle_site_symmetry_3
_geom_angle_publ_flag
C13 O3 C9 107.02(8) . . ?
O2 C1 C10 127.91(10) . . ?
O2 C1 C13 126.80(10) . . ?
C10 C1 C13 105.29(9) . . ?
C5 C2 C16 108.52(8) . . ?
C5 C2 H2A 110.0 . . ?
C16 C2 H2A 110.0 . . ?
C5 C2 H2B 110.0 . . ?
C16 C2 H2B 110.0 . . ?
H2A C2 H2B 108.4 . . ?
C13 C3 C11 107.86(8) . . ?
C13 C3 H3A 110.1 . . ?
C11 C3 H3A 110.1 . . ?
C13 C3 H3B 110.1 . . ?
C11 C3 H3B 110.1 . . ?
H3A C3 H3B 108.4 . . ?
C14 C4 C5 107.66(9) . . ?
C14 C4 H4A 110.2 . . ?
C5 C4 H4A 110.2 . . ?
C14 C4 H4B 110.2 . . ?
C5 C4 H4B 110.2 . . ?
H4A C4 H4B 108.5 . . ?
C4 C5 C13 108.77(8) . . ?
C4 C5 C2 105.70(8) . . ?
C13 C5 C2 109.62(8) . . ?
C4 C5 C8 121.77(8) . . ?
C13 C5 C8 92.26(8) . . ?
C2 C5 C8 117.33(8) . . ?
C9 C6 C15 110.29(9) . . ?
C9 C6 H6A 109.6 . . ?
C15 C6 H6A 109.6 . . ?
C9 C6 H6B 109.6 . . ?
C15 C6 H6B 109.6 . . ?
H6A C6 H6B 108.1 . . ?
O1 C7 C12 122.72(10) . . ?
O1 C7 C8 121.10(10) . . ?
C12 C7 C8 116.13(9) . . ?
C7 C8 C10 115.78(9) . . ?
C7 C8 C9 113.83(9) . . ?
C10 C8 C9 103.71(8) . . ?
C7 C8 C5 117.94(9) . . ?
C10 C8 C5 101.22(8) . . ?
C9 C8 C5 102.31(8) . . ?
O3 C9 C6 112.84(9) . . ?
O3 C9 C8 103.15(8) . . ?
C6 C9 C8 117.45(9) . . ?
O3 C9 H9 107.6 . . ?
C6 C9 H9 107.6 . . ?
C8 C9 H9 107.6 . . ?
C1 C10 C8 101.68(8) . . ?
C1 C10 H10A 111.4 . . ?
C8 C10 H10A 111.4 . . ?
C1 C10 H10B 111.4 . . ?
C8 C10 H10B 111.4 . . ?
H10A C10 H10B 109.3 . . ?
C14 C11 C3 108.99(9) . . ?
C14 C11 C16 105.57(9) . . ?
C3 C11 C16 108.93(9) . . ?
C14 C11 H11 111.1 . . ?
C3 C11 H11 111.1 . . ?
C16 C11 H11 111.1 . . ?
C7 C12 C15 110.50(9) . . ?
C7 C12 H12A 109.6 . . ?
C15 C12 H12A 109.6 . . ?
C7 C12 H12B 109.6 . . ?
C15 C12 H12B 109.6 . . ?
H12A C12 H12B 108.1 . . ?
O3 C13 C3 112.50(8) . . ?
O3 C13 C5 104.59(8) . . ?
C3 C13 C5 113.33(9) . . ?
O3 C13 C1 104.45(8) . . ?
C3 C13 C1 119.54(9) . . ?
C5 C13 C1 100.76(8) . . ?
O4 C14 C11 124.10(10) . . ?
O4 C14 C4 122.46(10) . . ?
C11 C14 C4 113.39(9) . . ?
C6 C15 C12 110.49(9) . . ?
C6 C15 H15A 109.6 . . ?
C12 C15 H15A 109.6 . . ?
C6 C15 H15B 109.6 . . ?
C12 C15 H15B 109.6 . . ?
H15A C15 H15B 108.1 . . ?
C11 C16 C2 110.39(9) . . ?
C11 C16 H16A 109.6 . . ?
C2 C16 H16A 109.6 . . ?
C11 C16 H16B 109.6 . . ?
C2 C16 H16B 109.6 . . ?
H16A C16 H16B 108.1 . . ?

loop_
_geom_bond_atom_site_label_1
_geom_bond_atom_site_label_2
_geom_bond_distance
_geom_bond_site_symmetry_2
_geom_bond_publ_flag
O3 C13 1.4527(12) . ?
O3 C9 1.4595(14) . ?
O2 C1 1.2077(14) . ?
O1 C7 1.2163(14) . ?
O4 C14 1.2130(14) . ?
C1 C10 1.5234(16) . ?
C1 C13 1.5361(14) . ?
C2 C5 1.5489(14) . ?
C2 C16 1.5531(16) . ?
C2 H2A 0.9900 . ?
C2 H2B 0.9900 . ?
C3 C13 1.5126(15) . ?
C3 C11 1.5450(15) . ?
C3 H3A 0.9900 . ?
C3 H3B 0.9900 . ?
C4 C14 1.5284(15) . ?
C4 C5 1.5346(14) . ?
C4 H4A 0.9900 . ?
C4 H4B 0.9900 . ?
C5 C13 1.5350(14) . ?
C5 C8 1.5745(14) . ?
C6 C9 1.5147(15) . ?
C6 C15 1.5269(16) . ?
C6 H6A 0.9900 . ?
C6 H6B 0.9900 . ?
C7 C12 1.5111(15) . ?
C7 C8 1.5122(15) . ?
C8 C10 1.5466(14) . ?
C8 C9 1.5536(14) . ?
C9 H9 1.0000 . ?
C10 H10A 0.9900 . ?
C10 H10B 0.9900 . ?
C11 C14 1.5131(15) . ?
C11 C16 1.5456(15) . ?
C11 H11 1.0000 . ?
C12 C15 1.5412(16) . ?
C12 H12A 0.9900 . ?
C12 H12B 0.9900 . ?
C15 H15A 0.9900 . ?
C15 H15B 0.9900 . ?
C16 H16A 0.9900 . ?
C16 H16B 0.9900 . ?
